data_4108377
loop_
_publ_author_name
'William Morris'
'Christian J. Doonan'
'Hiroyasu Furukawa'
'Rahul Banerjee'
'Omar M. Yaghi'

_publ_contact_author
;
Dr. Rahul Banerjee
Center for Reticular Chemistry 
at California NanoSystems Institute, 
Department of Chemistry and Biochemistry, 
University of California, Los Angeles, 
607 East Charles  E. Young Drive, Los Angeles, 
California 90095

Prof. Omar M. Yaghi
Center for Reticular Chemistry 
at California NanoSystems Institute, 
Department of Chemistry and Biochemistry, 
University of California, Los Angeles, 
607 East Charles  E. Young Drive, Los Angeles, 
California 90095
;
_publ_contact_author_email yaghi@chem.ucla.edu
_publ_contact_author_fax '001 310 206 5891'
_publ_contact_author_phone '001 310 825 4996'
_publ_section_title
;
 Crystals as Molecules: Postsynthesis Covalent Functionalization of
 Zeolitic Imidazolate Frameworks
;
_journal_name_full 'Journal of the American Chemical Society'
_journal_page_first 12626
_journal_page_last 12627
_journal_paper_doi 10.1021/ja805222x
_journal_volume 130
_journal_year 2008
_chemical_formula_moiety 'C48 H36 N24 O12 Zn6'
_chemical_formula_sum 'C48 H36 N24 O12 Zn6'
_chemical_formula_weight 1533.35
_chemical_name_common ZIF-90
_chemical_name_systematic
;

 ?

;
_space_group_IT_number 217
_symmetry_cell_setting cubic
_symmetry_space_group_name_Hall 'I -4 2 3'
_symmetry_space_group_name_H-M 'I -4 3 m'
_atom_sites_solution_hydrogens geom
_atom_sites_solution_primary direct
_atom_sites_solution_secondary difmap
_audit_creation_method SHELXL-97
_cell_angle_alpha 90.00
_cell_angle_beta 90.00
_cell_angle_gamma 90.00
_cell_formula_units_Z 2
_cell_length_a 17.2715(4)
_cell_length_b 17.2715(4)
_cell_length_c 17.2715(4)
_cell_measurement_reflns_used 6067
_cell_measurement_temperature 153(2)
_cell_measurement_theta_max 40.13
_cell_measurement_theta_min 3.66
_cell_volume 5152.2(2)
_computing_cell_refinement 'Bruker SMART'
_computing_data_collection 'Bruker SMART'
_computing_data_reduction 'Bruker SAINT'
_computing_molecular_graphics 'Bruker SHELXTL'
_computing_publication_material 'Bruker SHELXTL'
_computing_structure_refinement 'SHELXL-97 (Sheldrick, 1997)'
_computing_structure_solution 'SHELXS-97 (Sheldrick, 1990)'
_diffrn_ambient_temperature 153(2)
_diffrn_measured_fraction_theta_full 1.000
_diffrn_measured_fraction_theta_max 1.000
_diffrn_measurement_device_type 'CCD area detector'
_diffrn_measurement_method 'phi and omega scans'
_diffrn_radiation_monochromator graphite
_diffrn_radiation_source 'fine-focus sealed tube'
_diffrn_radiation_type CuK\a
_diffrn_radiation_wavelength 1.54178
_diffrn_reflns_av_R_equivalents 0.0262
_diffrn_reflns_av_sigmaI/netI 0.0091
_diffrn_reflns_limit_h_max 14
_diffrn_reflns_limit_h_min -14
_diffrn_reflns_limit_k_max 14
_diffrn_reflns_limit_k_min -13
_diffrn_reflns_limit_l_max 14
_diffrn_reflns_limit_l_min -13
_diffrn_reflns_number 6748
_diffrn_reflns_theta_full 39.61
_diffrn_reflns_theta_max 39.61
_diffrn_reflns_theta_min 3.62
_exptl_absorpt_coefficient_mu 1.936
_exptl_absorpt_correction_T_max 0.7282
_exptl_absorpt_correction_T_min 0.7019
_exptl_absorpt_correction_type multi-scan
_exptl_absorpt_process_details 'Blessing, Acta Cryst. (1995) A51 33-58'
_exptl_crystal_colour Red
_exptl_crystal_density_diffrn 0.988
_exptl_crystal_description cubic
_exptl_crystal_F_000 1728
_exptl_crystal_size_max 0.18
_exptl_crystal_size_mid 0.16
_exptl_crystal_size_min 0.16
_refine_diff_density_max 0.862
_refine_diff_density_min -1.325
_refine_diff_density_rms 0.355
_refine_ls_abs_structure_details 'Flack H D (1983), Acta Cryst. A39, 876-881'
_refine_ls_abs_structure_Flack 0.7(4)
_refine_ls_extinction_coef 0.0028(12)
_refine_ls_extinction_expression Fc^*^=kFc[1+0.001xFc^2^\l^3^/sin(2\q)]^-1/4^
_refine_ls_extinction_method SHELXL
_refine_ls_goodness_of_fit_ref 1.838
_refine_ls_hydrogen_treatment constr
_refine_ls_matrix_type full
_refine_ls_number_parameters 26
_refine_ls_number_reflns 317
_refine_ls_number_restraints 2
_refine_ls_restrained_S_all 1.832
_refine_ls_R_factor_all 0.1455
_refine_ls_R_factor_gt 0.1447
_refine_ls_shift/su_max 0.007
_refine_ls_shift/su_mean 0.001
_refine_ls_structure_factor_coef Fsqd
_refine_ls_weighting_details 'calc w=1/[\s^2^(Fo^2^)+(0.2000P)^2^+0.0000P] where P=(Fo^2^+2Fc^2^)/3'
_refine_ls_weighting_scheme calc
_refine_ls_wR_factor_gt 0.3474
_refine_ls_wR_factor_ref 0.3497
_reflns_number_gt 308
_reflns_number_total 317
_reflns_threshold_expression >2sigma(I)
_cod_data_source_file ja805222x_si_001.cif
_cod_data_source_block ZIF90(SOD)
_cod_database_code 4108377

loop_
_symmetry_equiv_pos_as_xyz
'x, y, z'
'-x, -y, z'
'-x, y, -z'
'x, -y, -z'
'z, x, y'
'z, -x, -y'
'-z, -x, y'
'-z, x, -y'
'y, z, x'
'-y, z, -x'
'y, -z, -x'
'-y, -z, x'
'y, x, z'
'-y, -x, z'
'y, -x, -z'
'-y, x, -z'
'x, z, y'
'-x, z, -y'
'-x, -z, y'
'x, -z, -y'
'z, y, x'
'z, -y, -x'
'-z, y, -x'
'-z, -y, x'
'x+1/2, y+1/2, z+1/2'
'-x+1/2, -y+1/2, z+1/2'
'-x+1/2, y+1/2, -z+1/2'
'x+1/2, -y+1/2, -z+1/2'
'z+1/2, x+1/2, y+1/2'
'z+1/2, -x+1/2, -y+1/2'
'-z+1/2, -x+1/2, y+1/2'
'-z+1/2, x+1/2, -y+1/2'
'y+1/2, z+1/2, x+1/2'
'-y+1/2, z+1/2, -x+1/2'
'y+1/2, -z+1/2, -x+1/2'
'-y+1/2, -z+1/2, x+1/2'
'y+1/2, x+1/2, z+1/2'
'-y+1/2, -x+1/2, z+1/2'
'y+1/2, -x+1/2, -z+1/2'
'-y+1/2, x+1/2, -z+1/2'
'x+1/2, z+1/2, y+1/2'
'-x+1/2, z+1/2, -y+1/2'
'-x+1/2, -z+1/2, y+1/2'
'x+1/2, -z+1/2, -y+1/2'
'z+1/2, y+1/2, x+1/2'
'z+1/2, -y+1/2, -x+1/2'
'-z+1/2, y+1/2, -x+1/2'
'-z+1/2, -y+1/2, x+1/2'

loop_
_atom_site_label
_atom_site_type_symbol
_atom_site_fract_x
_atom_site_fract_y
_atom_site_fract_z
_atom_site_U_iso_or_equiv
_atom_site_adp_type
_atom_site_occupancy
_atom_site_symmetry_multiplicity
_atom_site_calc_flag
_atom_site_refinement_flags
_atom_site_disorder_assembly
_atom_site_disorder_group
Zn1 Zn 1.0000 0.5000 0.2500 0.139(5) Uani 1 4 d S . .
N1 N 0.9143(12) 0.4677(10) 0.1845(11) 0.124(7) Uiso 1 1 d . A .
C1 C 0.8747(6) 0.4867(10) 0.1253(6) 0.041(6) Uani 1 2 d SD A .
C3 C 0.8974(12) 0.5674(10) 0.1026(12) 0.117(9) Uiso 1 2 d SD . .
H3 H 0.9300 0.5900 0.1050 0.141 Uiso 0.50 1 d P . .
O1 O 0.8856(13) 0.6129(9) 0.0514(11) 0.088(7) Uiso 0.50 1 d PD A 1
C2 C 0.8603(17) 0.4063(17) 0.1898(16) 0.174(11) Uiso 1 1 d . . .
H2 H 0.8627 0.3680 0.2292 0.208 Uiso 1 1 calc R A .

loop_
_atom_site_aniso_label
_atom_site_aniso_U_11
_atom_site_aniso_U_22
_atom_site_aniso_U_33
_atom_site_aniso_U_23
_atom_site_aniso_U_13
_atom_site_aniso_U_12
Zn1 0.068(4) 0.068(4) 0.281(9) 0.000 0.000 0.000
C1 0.046(7) 0.032(15) 0.046(7) 0.015(5) 0.012(9) -0.015(5)

loop_
_atom_type_symbol
_atom_type_description
_atom_type_scat_dispersion_real
_atom_type_scat_dispersion_imag
_atom_type_scat_source
C C 0.0181 0.0091 'International Tables Vol C Tables 4.2.6.8 and 6.1.1.4'
H H 0.0000 0.0000 'International Tables Vol C Tables 4.2.6.8 and 6.1.1.4'
N N 0.0311 0.0180 'International Tables Vol C Tables 4.2.6.8 and 6.1.1.4'
O O 0.0492 0.0322 'International Tables Vol C Tables 4.2.6.8 and 6.1.1.4'
Zn Zn -1.5491 0.6778 'International Tables Vol C Tables 4.2.6.8 and 6.1.1.4'

loop_
_geom_angle_atom_site_label_1
_geom_angle_atom_site_label_2
_geom_angle_atom_site_label_3
_geom_angle
_geom_angle_site_symmetry_1
_geom_angle_site_symmetry_3
N1 Zn1 N1 108.8(10) . 2_765
N1 Zn1 N1 109.8(5) . 39_565
N1 Zn1 N1 109.8(5) 2_765 39_565
N1 Zn1 N1 109.8(5) . 40_645
N1 Zn1 N1 109.8(5) 2_765 40_645
N1 Zn1 N1 108.8(10) 39_565 40_645
C1 N1 C2 84(2) . .
C1 N1 Zn1 143.3(14) . .
C2 N1 Zn1 133(2) . .
N1 C1 N1 143(2) 23_656 .
N1 C1 C3 108.0(11) 23_656 .
N1 C1 C3 108.0(11) . .
N1 C1 C2 51.5(12) 23_656 23_656
N1 C1 C2 91.3(16) . 23_656
C3 C1 C2 156.3(12) . 23_656
N1 C1 C2 91.3(16) 23_656 .
N1 C1 C2 51.5(12) . .
C3 C1 C2 156.4(12) . .
C2 C1 C2 39.8(17) 23_656 .
O1 C3 O1 80(2) 23_656 .
O1 C3 C1 139.2(11) 23_656 .
O1 C3 C1 139.2(11) . .
O1 C3 H3 9.4 23_656 .
O1 C3 H3 79.1 . .
C1 C3 H3 136.6 . .
C3 O1 O1 50.2(12) . 23_656
C3 O1 H3 32.2 . .
O1 O1 H3 19.0 23_656 .
C2 C2 N1 114.9(16) 23_656 .
C2 C2 C1 70.1(9) 23_656 .
N1 C2 C1 44.8(16) . .
C2 C2 H2 122.6 23_656 .
N1 C2 H2 122.6 . .
C1 C2 H2 167.3 . .

loop_
_geom_bond_atom_site_label_1
_geom_bond_atom_site_label_2
_geom_bond_distance
_geom_bond_site_symmetry_2
Zn1 N1 1.94(2) .
Zn1 N1 1.94(2) 2_765
Zn1 N1 1.94(2) 39_565
Zn1 N1 1.94(2) 40_645
N1 C1 1.27(2) .
N1 C2 1.42(3) .
C1 N1 1.27(2) 23_656
C1 C3 1.501(3) .
C1 C2 1.80(4) 23_656
C1 C2 1.80(3) .
C3 O1 1.201(3) 23_656
C3 O1 1.201(3) .
C3 H3 0.6866 .
O1 O1 1.54(4) 23_656
O1 H3 1.2653 .
C2 C2 1.22(5) 23_656
C2 H2 0.9500 .

loop_
_geom_torsion_atom_site_label_1
_geom_torsion_atom_site_label_2
_geom_torsion_atom_site_label_3
_geom_torsion_atom_site_label_4
_geom_torsion
_geom_torsion_site_symmetry_1
_geom_torsion_site_symmetry_4
N1 Zn1 N1 C1 -46(2) 2_765 .
N1 Zn1 N1 C1 74(2) 39_565 .
N1 Zn1 N1 C1 -166(3) 40_645 .
N1 Zn1 N1 C2 140(3) 2_765 .
N1 Zn1 N1 C2 -99(3) 39_565 .
N1 Zn1 N1 C2 20(2) 40_645 .
C2 N1 C1 N1 2(4) . 23_656
Zn1 N1 C1 N1 -173.6(14) . 23_656
C2 N1 C1 C3 166.5(19) . .
Zn1 N1 C1 C3 -9(3) . .
C2 N1 C1 C2 0.3(9) . 23_656
Zn1 N1 C1 C2 -175(2) . 23_656
Zn1 N1 C1 C2 -175(3) . .
N1 C1 C3 O1 -173(4) 23_656 23_656
N1 C1 C3 O1 16(5) . 23_656
C2 C1 C3 O1 160(4) 23_656 23_656
C2 C1 C3 O1 43(7) . 23_656
N1 C1 C3 O1 -16(5) 23_656 .
N1 C1 C3 O1 173(4) . .
C2 C1 C3 O1 -43(7) 23_656 .
C2 C1 C3 O1 -160(4) . .
C1 C3 O1 O1 -165(5) . 23_656
C1 N1 C2 C2 -0.5(15) . 23_656
Zn1 N1 C2 C2 175.5(13) . 23_656
Zn1 N1 C2 C1 176(3) . .
N1 C1 C2 C2 0.4(11) 23_656 23_656
N1 C1 C2 C2 179.5(14) . 23_656
C3 C1 C2 C2 146(4) . 23_656
N1 C1 C2 N1 -179(3) 23_656 .
C3 C1 C2 N1 -34(4) . .
C2 C1 C2 N1 -179.5(14) 23_656 .
